data_4307121
loop_
_publ_author_name
'Jun Xia'
'Bin Zhao'
'Hong-Sheng Wang'
'Wei Shi'
'Yue Ma'
'Hai-Bin Song'
'Peng Cheng'
'Dai-Zheng Liao'
'Shi-Ping Yan'

_publ_section_title
;
Two- and Three-Dimensional Lanthanide Complexes: Synthesis, Crystal
Structures, and Properties
;
_journal_name_full 'Inorganic Chemistry'
_journal_page_first 3450
_journal_page_last 3458
_journal_paper_doi 10.1021/ic061620p
_journal_volume 46
_journal_year 2007
_chemical_formula_sum 'C10 H9 Ho N4 O10'
_chemical_formula_weight 510.14
_chemical_name_systematic
; 
 ? 
;
_space_group_IT_number 14
_symmetry_cell_setting monoclinic
_symmetry_space_group_name_Hall '-P 2yn'
_symmetry_space_group_name_H-M 'P 1 21/n 1'
_atom_sites_solution_hydrogens geom
_atom_sites_solution_primary direct
_atom_sites_solution_secondary difmap
_audit_creation_method SHELXL-97
_cell_angle_alpha 90.00
_cell_angle_beta 104.901(7)
_cell_angle_gamma 90.00
_cell_formula_units_Z 4
_cell_length_a 10.861(6)
_cell_length_b 9.295(5)
_cell_length_c 14.259(7)
_cell_measurement_reflns_used 3457
_cell_measurement_temperature 293(2)
_cell_measurement_theta_max 27.73
_cell_measurement_theta_min 2.73
_cell_volume 1391.1(13)
_computing_cell_refinement 'Bruker SMART APEX II'
_computing_data_collection 'Bruker SMART APEX II'
_computing_data_reduction 'Bruker SAINT'
_computing_molecular_graphics 'Bruker SHELXTL'
_computing_publication_material 'Bruker SHELXTL'
_computing_structure_refinement 'SHELXL-97 (Sheldrick, 1997)'
_computing_structure_solution 'SHELXS-97 (Sheldrick, 1990)'
_diffrn_ambient_temperature 293(2)
_diffrn_measured_fraction_theta_full 0.996
_diffrn_measured_fraction_theta_max 0.996
_diffrn_measurement_device_type 'APEX II CCD area detector'
_diffrn_measurement_method 'phi and omega scans'
_diffrn_radiation_monochromator graphite
_diffrn_radiation_source 'fine-focus sealed tube'
_diffrn_radiation_type MoK\a
_diffrn_radiation_wavelength 0.71073
_diffrn_reflns_av_R_equivalents 0.0223
_diffrn_reflns_av_sigmaI/netI 0.0241
_diffrn_reflns_limit_h_max 12
_diffrn_reflns_limit_h_min -12
_diffrn_reflns_limit_k_max 10
_diffrn_reflns_limit_k_min -11
_diffrn_reflns_limit_l_max 16
_diffrn_reflns_limit_l_min -16
_diffrn_reflns_number 7243
_diffrn_reflns_theta_full 25.03
_diffrn_reflns_theta_max 25.03
_diffrn_reflns_theta_min 2.12
_exptl_absorpt_coefficient_mu 4.280
_exptl_absorpt_correction_T_max 1.000000
_exptl_absorpt_correction_T_min 0.716600
_exptl_absorpt_correction_type multi-scan
_exptl_absorpt_process_details SADABS
_exptl_crystal_colour PALE-RED
_exptl_crystal_density_diffrn 1.738
_exptl_crystal_density_meas ?
_exptl_crystal_density_method 'not measured'
_exptl_crystal_description BLOCK
_exptl_crystal_F_000 711
_exptl_crystal_size_max 0.24
_exptl_crystal_size_mid 0.20
_exptl_crystal_size_min 0.18
_refine_diff_density_max 0.468
_refine_diff_density_min -0.541
_refine_diff_density_rms 0.085
_refine_ls_extinction_method none
_refine_ls_goodness_of_fit_ref 1.086
_refine_ls_hydrogen_treatment constr
_refine_ls_matrix_type full
_refine_ls_number_parameters 227
_refine_ls_number_reflns 2434
_refine_ls_number_restraints 0
_refine_ls_restrained_S_all 1.086
_refine_ls_R_factor_all 0.0210
_refine_ls_R_factor_gt 0.0162
_refine_ls_shift/su_max 0.001
_refine_ls_shift/su_mean 0.000
_refine_ls_structure_factor_coef Fsqd
_refine_ls_weighting_details 'calc w=1/[\s^2^(Fo^2^)+(0.0163P)^2^+0.3516P] where P=(Fo^2^+2Fc^2^)/3'
_refine_ls_weighting_scheme calc
_refine_ls_wR_factor_gt 0.0366
_refine_ls_wR_factor_ref 0.0374
_reflns_number_gt 2058
_reflns_number_total 2434
_reflns_threshold_expression >2sigma(I)
_cod_data_source_file ic061620psi20060828_112947.cif
_cod_data_source_block 60322c
_cod_depositor_comments
;
The following automatic conversions were performed:
'_symmetry_cell_setting' value 'Monoclinic' changed to 'monoclinic'
according to '/home/saulius/struct/CIF-dictionaries/cif_core.dic'
dictionary named 'cif_core.dic' version 2.4.1 from
2010-06-29.

'_exptl_absorpt_correction_type' value 'MULTI-SCAN' changed
to 'multi-scan' according to
'/home/saulius/struct/CIF-dictionaries/cif_core.dic' dictionary named
'cif_core.dic' version 2.4.1 from 2010-06-29.

Automatic conversion script
Id: cif_fix_enum 1527 2010-12-29 10:47:43Z saulius 

The following automatic conversions were performed:

'_exptl_crystal_density_meas' value 'NONE' was changed to '?' - the
value is perceived as not measured.

Automatic conversion script
Id: cif_fix_values 3008 2015-01-20 13:52:24Z robertas 
;
_cod_original_cell_volume 1391.0(12)
_cod_database_code 4307121

loop_
_symmetry_equiv_pos_as_xyz
'x, y, z'
'-x+1/2, y+1/2, -z+1/2'
'-x, -y, -z'
'x-1/2, -y-1/2, z-1/2'

loop_
_atom_site_label
_atom_site_type_symbol
_atom_site_fract_x
_atom_site_fract_y
_atom_site_fract_z
_atom_site_U_iso_or_equiv
_atom_site_adp_type
_atom_site_occupancy
_atom_site_symmetry_multiplicity
_atom_site_calc_flag
_atom_site_refinement_flags
_atom_site_disorder_assembly
_atom_site_disorder_group
Ho1 Ho -0.044826(13) 0.628042(15) 0.234817(10) 0.01410(6) Uani 1 1 d . . .
O1 O -0.2645(2) 0.9226(2) -0.00026(16) 0.0249(6) Uani 1 1 d . . .
O2 O -0.1863(2) 0.7237(2) 0.08492(16) 0.0217(5) Uani 1 1 d . . .
O3 O -0.2098(2) 0.4624(2) 0.20317(16) 0.0216(5) Uani 1 1 d . . .
O4 O -0.2972(2) 0.2511(2) 0.21837(17) 0.0257(6) Uani 1 1 d . . .
O5 O 0.1491(2) -0.0287(2) 0.47547(18) 0.0306(6) Uani 1 1 d . . .
H5 H 0.2092 -0.0759 0.5073 0.046 Uiso 1 1 calc R . .
O6 O 0.2957(2) 0.1471(3) 0.49188(19) 0.0343(6) Uani 1 1 d . . .
O7 O 0.3214(2) 1.1182(2) 0.23188(16) 0.0210(5) Uani 1 1 d . . .
O8 O 0.1964(2) 1.2986(2) 0.15756(16) 0.0228(5) Uani 1 1 d . . .
N1 N 0.1084(3) 0.3320(3) 0.3865(2) 0.0226(7) Uani 1 1 d . . .
H1 H 0.1792 0.3749 0.4124 0.027 Uiso 1 1 calc R . .
N2 N 0.0073(2) 0.3958(3) 0.32680(19) 0.0208(6) Uani 1 1 d . . .
N3 N 0.0156(2) 0.8603(3) 0.18446(19) 0.0202(6) Uani 1 1 d . . .
N4 N 0.1184(2) 0.9437(3) 0.21484(19) 0.0197(6) Uani 1 1 d . . .
H4 H 0.1845 0.9199 0.2598 0.024 Uiso 1 1 calc R . .
C1 C -0.2056(3) 0.3366(3) 0.2365(2) 0.0171(7) Uani 1 1 d . . .
C2 C -0.0823(3) 0.2919(3) 0.3027(2) 0.0163(7) Uani 1 1 d . . .
C3 C -0.0364(3) 0.1620(3) 0.3481(2) 0.0184(7) Uani 1 1 d . . .
H3 H -0.0793 0.0746 0.3434 0.022 Uiso 1 1 calc R . .
C4 C 0.0853(3) 0.1914(3) 0.4010(2) 0.0185(7) Uani 1 1 d . . .
C5 C 0.1884(3) 0.1013(3) 0.4614(2) 0.0205(7) Uani 1 1 d . . .
C6 C -0.1822(3) 0.8564(3) 0.0623(2) 0.0174(7) Uani 1 1 d . . .
C7 C -0.0661(3) 0.9362(3) 0.1154(2) 0.0164(7) Uani 1 1 d . . .
C8 C -0.0138(3) 1.0693(3) 0.1032(2) 0.0162(7) Uani 1 1 d . . .
H8 H -0.0516 1.1426 0.0612 0.019 Uiso 1 1 calc R . .
C9 C 0.1057(3) 1.0696(3) 0.1664(2) 0.0159(7) Uani 1 1 d . . .
C10 C 0.2158(3) 1.1711(3) 0.1867(2) 0.0181(7) Uani 1 1 d . . .
O9 O 0.0016(2) 0.4897(2) 0.11237(15) 0.0252(6) Uani 1 1 d . . .
H9A H 0.0658 0.4342 0.1215 0.038 Uiso 1 1 d R . .
H9B H -0.0667 0.4593 0.0739 0.038 Uiso 1 1 d R . .
O10 O 0.0256(2) 0.6959(3) 0.39727(17) 0.0314(6) Uani 1 1 d . . .
H10A H 0.0939 0.6641 0.4350 0.047 Uiso 1 1 d R . .
H10B H -0.0146 0.7607 0.4193 0.047 Uiso 1 1 d R . .

loop_
_atom_site_aniso_label
_atom_site_aniso_U_11
_atom_site_aniso_U_22
_atom_site_aniso_U_33
_atom_site_aniso_U_23
_atom_site_aniso_U_13
_atom_site_aniso_U_12
Ho1 0.00995(9) 0.01099(8) 0.01817(9) 0.00066(6) -0.00220(6) -0.00013(6)
O1 0.0183(13) 0.0224(13) 0.0257(13) 0.0050(10) -0.0094(11) -0.0012(10)
O2 0.0168(13) 0.0172(12) 0.0246(13) 0.0028(10) -0.0065(10) -0.0045(9)
O3 0.0147(13) 0.0137(12) 0.0319(13) 0.0044(10) -0.0021(10) 0.0011(9)
O4 0.0149(13) 0.0244(13) 0.0334(14) 0.0052(11) -0.0017(11) -0.0082(10)
O5 0.0259(15) 0.0197(13) 0.0375(15) 0.0083(11) -0.0078(12) 0.0024(11)
O6 0.0174(15) 0.0337(15) 0.0428(16) 0.0127(12) -0.0083(12) -0.0006(11)
O7 0.0095(12) 0.0202(12) 0.0292(13) 0.0018(10) -0.0027(10) 0.0003(10)
O8 0.0163(13) 0.0133(12) 0.0329(14) -0.0003(10) -0.0041(11) -0.0013(9)
N1 0.0116(15) 0.0197(15) 0.0290(16) 0.0060(12) -0.0080(13) -0.0028(11)
N2 0.0134(15) 0.0170(15) 0.0260(15) 0.0053(12) -0.0056(12) -0.0012(11)
N3 0.0124(14) 0.0190(15) 0.0238(15) 0.0043(12) -0.0054(12) -0.0031(12)
N4 0.0116(15) 0.0165(14) 0.0244(15) 0.0051(12) -0.0075(12) -0.0031(11)
C1 0.0143(19) 0.0185(18) 0.0183(17) -0.0007(13) 0.0038(15) -0.0005(13)
C2 0.0141(18) 0.0173(17) 0.0166(17) -0.0005(13) 0.0025(14) -0.0024(13)
C3 0.0166(19) 0.0119(17) 0.0251(18) 0.0019(13) 0.0025(15) 0.0008(13)
C4 0.0186(19) 0.0168(16) 0.0169(17) 0.0022(14) -0.0013(15) 0.0024(14)
C5 0.0185(19) 0.0193(18) 0.0219(18) 0.0008(14) 0.0020(15) 0.0016(14)
C6 0.0143(17) 0.0193(18) 0.0166(16) -0.0005(14) 0.0005(14) -0.0021(13)
C7 0.0131(17) 0.0179(16) 0.0163(17) 0.0010(13) 0.0004(14) 0.0018(13)
C8 0.0112(17) 0.0149(16) 0.0193(17) 0.0028(13) -0.0021(14) 0.0010(13)
C9 0.0138(17) 0.0147(16) 0.0172(16) 0.0002(13) 0.0003(14) -0.0012(13)
C10 0.0169(19) 0.0189(18) 0.0172(17) -0.0016(13) 0.0020(15) -0.0007(14)
O9 0.0135(12) 0.0312(14) 0.0254(13) -0.0078(10) -0.0047(10) 0.0050(10)
O10 0.0224(15) 0.0412(15) 0.0235(13) -0.0085(11) -0.0070(11) 0.0135(12)

loop_
_atom_type_symbol
_atom_type_description
_atom_type_scat_dispersion_real
_atom_type_scat_dispersion_imag
_atom_type_scat_source
C C 0.0033 0.0016 'International Tables Vol C Tables 4.2.6.8 and 6.1.1.4'
H H 0.0000 0.0000 'International Tables Vol C Tables 4.2.6.8 and 6.1.1.4'
N N 0.0061 0.0033 'International Tables Vol C Tables 4.2.6.8 and 6.1.1.4'
O O 0.0106 0.0060 'International Tables Vol C Tables 4.2.6.8 and 6.1.1.4'
Ho Ho -0.2175 4.6783 'International Tables Vol C Tables 4.2.6.8 and 6.1.1.4'

loop_
_geom_angle_atom_site_label_1
_geom_angle_atom_site_label_2
_geom_angle_atom_site_label_3
_geom_angle
_geom_angle_site_symmetry_1
_geom_angle_site_symmetry_3
_geom_angle_publ_flag
O4 Ho1 O3 77.84(9) 2_455 . ?
O4 Ho1 O9 144.58(8) 2_455 . ?
O3 Ho1 O9 78.03(8) . . ?
O4 Ho1 O10 69.86(9) 2_455 . ?
O3 Ho1 O10 114.38(9) . . ?
O9 Ho1 O10 144.72(8) . . ?
O4 Ho1 O7 140.28(8) 2_455 2_545 ?
O3 Ho1 O7 136.02(8) . 2_545 ?
O9 Ho1 O7 73.65(8) . 2_545 ?
O10 Ho1 O7 75.65(8) . 2_545 ?
O4 Ho1 N3 85.54(9) 2_455 . ?
O3 Ho1 N3 142.24(8) . . ?
O9 Ho1 N3 98.20(9) . . ?
O10 Ho1 N3 90.51(9) . . ?
O7 Ho1 N3 75.52(8) 2_545 . ?
O4 Ho1 O2 74.10(9) 2_455 . ?
O3 Ho1 O2 77.96(8) . . ?
O9 Ho1 O2 75.79(8) . . ?
O10 Ho1 O2 137.63(8) . . ?
O7 Ho1 O2 124.91(8) 2_545 . ?
N3 Ho1 O2 64.88(8) . . ?
O4 Ho1 N2 111.12(9) 2_455 . ?
O3 Ho1 N2 65.80(8) . . ?
O9 Ho1 N2 81.59(9) . . ?
O10 Ho1 N2 75.03(9) . . ?
O7 Ho1 N2 77.23(8) 2_545 . ?
N3 Ho1 N2 151.59(9) . . ?
O2 Ho1 N2 140.48(8) . . ?
C6 O2 Ho1 120.94(19) . . ?
C1 O3 Ho1 126.3(2) . . ?
C1 O4 Ho1 150.6(2) . 2_445 ?
C5 O5 H5 109.5 . . ?
C10 O7 Ho1 147.5(2) . 2 ?
N2 N1 C4 111.6(3) . . ?
N2 N1 H1 124.2 . . ?
C4 N1 H1 124.2 . . ?
N1 N2 C2 105.3(3) . . ?
N1 N2 Ho1 138.4(2) . . ?
C2 N2 Ho1 115.5(2) . . ?
N4 N3 C7 105.8(3) . . ?
N4 N3 Ho1 133.6(2) . . ?
C7 N3 Ho1 120.5(2) . . ?
N3 N4 C9 111.8(3) . . ?
N3 N4 H4 124.1 . . ?
C9 N4 H4 124.1 . . ?
O4 C1 O3 124.3(3) . . ?
O4 C1 C2 119.6(3) . . ?
O3 C1 C2 116.1(3) . . ?
N2 C2 C3 110.6(3) . . ?
N2 C2 C1 115.7(3) . . ?
C3 C2 C1 133.7(3) . . ?
C4 C3 C2 105.1(3) . . ?
C4 C3 H3 127.4 . . ?
C2 C3 H3 127.4 . . ?
N1 C4 C3 107.4(3) . . ?
N1 C4 C5 119.4(3) . . ?
C3 C4 C5 133.2(3) . . ?
O6 C5 O5 126.0(3) . . ?
O6 C5 C4 121.5(3) . . ?
O5 C5 C4 112.4(3) . . ?
O1 C6 O2 126.1(3) . . ?
O1 C6 C7 118.3(3) . . ?
O2 C6 C7 115.6(3) . . ?
N3 C7 C8 110.2(3) . . ?
N3 C7 C6 115.1(3) . . ?
C8 C7 C6 134.3(3) . . ?
C9 C8 C7 105.4(3) . . ?
C9 C8 H8 127.3 . . ?
C7 C8 H8 127.3 . . ?
N4 C9 C8 106.8(3) . . ?
N4 C9 C10 118.6(3) . . ?
C8 C9 C10 134.6(3) . . ?
O8 C10 O7 126.1(3) . . ?
O8 C10 C9 118.4(3) . . ?
O7 C10 C9 115.5(3) . . ?
Ho1 O9 H9A 123.2 . . ?
Ho1 O9 H9B 110.3 . . ?
H9A O9 H9B 116.3 . . ?
Ho1 O10 H10A 123.0 . . ?
Ho1 O10 H10B 119.4 . . ?
H10A O10 H10B 117.4 . . ?

loop_
_geom_bond_atom_site_label_1
_geom_bond_atom_site_label_2
_geom_bond_distance
_geom_bond_site_symmetry_2
_geom_bond_publ_flag
Ho1 O4 2.299(2) 2_455 ?
Ho1 O3 2.317(2) . ?
Ho1 O9 2.325(2) . ?
Ho1 O10 2.332(2) . ?
Ho1 O7 2.351(2) 2_545 ?
Ho1 N3 2.418(3) . ?
Ho1 O2 2.456(2) . ?
Ho1 N2 2.514(3) . ?
O1 C6 1.250(4) . ?
O2 C6 1.279(4) . ?
O3 C1 1.259(4) . ?
O4 C1 1.247(4) . ?
O4 Ho1 2.299(2) 2_445 ?
O5 C5 1.314(4) . ?
O5 H5 0.8200 . ?
O6 C5 1.212(4) . ?
O7 C10 1.263(4) . ?
O7 Ho1 2.351(2) 2 ?
O8 C10 1.256(4) . ?
N1 N2 1.343(4) . ?
N1 C4 1.356(4) . ?
N1 H1 0.8600 . ?
N2 C2 1.351(4) . ?
N3 N4 1.336(4) . ?
N3 C7 1.344(4) . ?
N4 C9 1.348(4) . ?
N4 H4 0.8600 . ?
C1 C2 1.485(4) . ?
C2 C3 1.400(4) . ?
C3 C4 1.371(4) . ?
C3 H3 0.9300 . ?
C4 C5 1.483(4) . ?
C6 C7 1.490(4) . ?
C7 C8 1.391(4) . ?
C8 C9 1.377(4) . ?
C8 H8 0.9300 . ?
C9 C10 1.491(4) . ?
O9 H9A 0.8500 . ?
O9 H9B 0.8500 . ?
O10 H10A 0.8500 . ?
O10 H10B 0.8499 . ?

loop_
_geom_torsion_atom_site_label_1
_geom_torsion_atom_site_label_2
_geom_torsion_atom_site_label_3
_geom_torsion_atom_site_label_4
_geom_torsion
_geom_torsion_site_symmetry_1
_geom_torsion_site_symmetry_2
_geom_torsion_site_symmetry_3
_geom_torsion_site_symmetry_4
_geom_torsion_publ_flag
O4 Ho1 O2 C6 76.8(2) 2_455 . . . ?
O3 Ho1 O2 C6 157.4(2) . . . . ?
O9 Ho1 O2 C6 -122.1(2) . . . . ?
O10 Ho1 O2 C6 44.3(3) . . . . ?
O7 Ho1 O2 C6 -64.2(3) 2_545 . . . ?
N3 Ho1 O2 C6 -15.8(2) . . . . ?
N2 Ho1 O2 C6 -179.1(2) . . . . ?
O4 Ho1 O3 C1 -123.5(3) 2_455 . . . ?
O9 Ho1 O3 C1 82.7(3) . . . . ?
O10 Ho1 O3 C1 -62.4(3) . . . . ?
O7 Ho1 O3 C1 32.0(3) 2_545 . . . ?
N3 Ho1 O3 C1 170.6(2) . . . . ?
O2 Ho1 O3 C1 160.5(3) . . . . ?
N2 Ho1 O3 C1 -3.4(2) . . . . ?
C4 N1 N2 C2 -0.2(4) . . . . ?
C4 N1 N2 Ho1 -168.8(2) . . . . ?
O4 Ho1 N2 N1 -120.7(3) 2_455 . . . ?
O3 Ho1 N2 N1 174.2(3) . . . . ?
O9 Ho1 N2 N1 93.6(3) . . . . ?
O10 Ho1 N2 N1 -59.7(3) . . . . ?
O7 Ho1 N2 N1 18.6(3) 2_545 . . . ?
N3 Ho1 N2 N1 1.9(4) . . . . ?
O2 Ho1 N2 N1 148.9(3) . . . . ?
O4 Ho1 N2 C2 71.4(2) 2_455 . . . ?
O3 Ho1 N2 C2 6.3(2) . . . . ?
O9 Ho1 N2 C2 -74.2(2) . . . . ?
O10 Ho1 N2 C2 132.4(2) . . . . ?
O7 Ho1 N2 C2 -149.3(2) 2_545 . . . ?
N3 Ho1 N2 C2 -166.0(2) . . . . ?
O2 Ho1 N2 C2 -18.9(3) . . . . ?
O4 Ho1 N3 N4 114.0(3) 2_455 . . . ?
O3 Ho1 N3 N4 177.6(2) . . . . ?
O9 Ho1 N3 N4 -101.4(3) . . . . ?
O10 Ho1 N3 N4 44.3(3) . . . . ?
O7 Ho1 N3 N4 -30.7(3) 2_545 . . . ?
O2 Ho1 N3 N4 -171.4(3) . . . . ?
N2 Ho1 N3 N4 -13.9(4) . . . . ?
O4 Ho1 N3 C7 -61.4(2) 2_455 . . . ?
O3 Ho1 N3 C7 2.1(3) . . . . ?
O9 Ho1 N3 C7 83.1(2) . . . . ?
O10 Ho1 N3 C7 -131.2(2) . . . . ?
O7 Ho1 N3 C7 153.8(3) 2_545 . . . ?
O2 Ho1 N3 C7 13.1(2) . . . . ?
N2 Ho1 N3 C7 170.6(2) . . . . ?
C7 N3 N4 C9 -0.9(4) . . . . ?
Ho1 N3 N4 C9 -176.9(2) . . . . ?
Ho1 O4 C1 O3 -107.7(4) 2_445 . . . ?
Ho1 O4 C1 C2 71.5(5) 2_445 . . . ?
Ho1 O3 C1 O4 179.3(2) . . . . ?
Ho1 O3 C1 C2 0.2(4) . . . . ?
N1 N2 C2 C3 0.1(4) . . . . ?
Ho1 N2 C2 C3 171.8(2) . . . . ?
N1 N2 C2 C1 179.6(3) . . . . ?
Ho1 N2 C2 C1 -8.7(3) . . . . ?
O4 C1 C2 N2 -173.1(3) . . . . ?
O3 C1 C2 N2 6.1(4) . . . . ?
O4 C1 C2 C3 6.2(6) . . . . ?
O3 C1 C2 C3 -174.6(3) . . . . ?
N2 C2 C3 C4 0.0(4) . . . . ?
C1 C2 C3 C4 -179.4(3) . . . . ?
N2 N1 C4 C3 0.2(4) . . . . ?
N2 N1 C4 C5 177.1(3) . . . . ?
C2 C3 C4 N1 -0.1(4) . . . . ?
C2 C3 C4 C5 -176.4(3) . . . . ?
N1 C4 C5 O6 -5.8(5) . . . . ?
C3 C4 C5 O6 170.2(4) . . . . ?
N1 C4 C5 O5 174.7(3) . . . . ?
C3 C4 C5 O5 -9.2(5) . . . . ?
Ho1 O2 C6 O1 -164.8(2) . . . . ?
Ho1 O2 C6 C7 16.4(4) . . . . ?
N4 N3 C7 C8 -0.5(4) . . . . ?
Ho1 N3 C7 C8 176.1(2) . . . . ?
N4 N3 C7 C6 172.9(3) . . . . ?
Ho1 N3 C7 C6 -10.5(4) . . . . ?
O1 C6 C7 N3 177.3(3) . . . . ?
O2 C6 C7 N3 -3.9(4) . . . . ?
O1 C6 C7 C8 -11.5(6) . . . . ?
O2 C6 C7 C8 167.4(3) . . . . ?
N3 C7 C8 C9 1.6(4) . . . . ?
C6 C7 C8 C9 -170.0(3) . . . . ?
N3 N4 C9 C8 2.0(4) . . . . ?
N3 N4 C9 C10 -175.8(3) . . . . ?
C7 C8 C9 N4 -2.1(3) . . . . ?
C7 C8 C9 C10 175.1(3) . . . . ?
Ho1 O7 C10 O8 -25.8(6) 2 . . . ?
Ho1 O7 C10 C9 153.7(3) 2 . . . ?
N4 C9 C10 O8 -165.5(3) . . . . ?
C8 C9 C10 O8 17.5(5) . . . . ?
N4 C9 C10 O7 15.0(4) . . . . ?
C8 C9 C10 O7 -162.0(3) . . . . ?
